data_7702039
loop_
_publ_author_name
'Heindl, Claudia'
'Peresypkina, Eugenia V.'
'Virovets, Alexander V.'
'Komarov, Vladislav Yu'
'Scheer, Manfred'

_publ_section_title
;
 1,2,4-Triphospholyl anions - versatile building blocks for the formation
 of 1D, 2D and 3D assemblies.
;
_journal_issue 22
_journal_name_full 'Dalton transactions (Cambridge, England : 2003)'
_journal_page_first 10245
_journal_page_last 10252
_journal_paper_doi 10.1039/c5dt01230a
_journal_volume 44
_journal_year 2015
_chemical_formula_structural '[Cu6Br4(P3C2(tBu)2)3(CuBr0.5(MeCN)0.5)(Cu(MeCN)3)0.1(CuBr0.857(MeCN)0.133)3]'
_chemical_formula_sum 'C33.13 H58.7 Br7.1 Cu10.1 N1.57 P9'
_chemical_formula_weight 1966.89
_space_group_crystal_system cubic
_space_group_IT_number 219
_space_group_name_Hall 'F -4a 2 3'
_space_group_name_H-M_alt 'F -4 3 c'
_atom_sites_solution_hydrogens geom
_audit_creation_method SHELXL-2014
_audit_update_record
;
2015-03-24 deposited with the CCDC.
2015-04-24 downloaded from the CCDC.
;
_cell_angle_alpha 90
_cell_angle_beta 90
_cell_angle_gamma 90
_cell_formula_units_Z 32
_cell_length_a 35.77900(10)
_cell_length_b 35.77900(10)
_cell_length_c 35.77900(10)
_cell_measurement_temperature 123(2)
_cell_volume 45802.0(2)
_computing_cell_refinement
;
CrysAlisPro, Agilent Technologies,
Version 1.171.37.34 (release 22-05-2014 CrysAlis171 .NET)
(compiled May 22 2014,16:03:01)
;
_computing_data_collection
;
CrysAlisPro, Agilent Technologies,
Version 1.171.37.34 (release 22-05-2014 CrysAlis171 .NET)
(compiled May 22 2014,16:03:01)
;
_computing_data_reduction
;
CrysAlisPro, Agilent Technologies,
Version 1.171.37.34 (release 22-05-2014 CrysAlis171 .NET)
(compiled May 22 2014,16:03:01)
;
_computing_structure_refinement 'SHELXL-2014 (Sheldrick, 2014)'
_computing_structure_solution 'SHELXS-97 (Sheldrick, 1997)'
_diffrn_ambient_temperature 123(2)
_diffrn_detector 'CCD plate'
_diffrn_detector_type Atlas
_diffrn_measured_fraction_theta_full 0.999
_diffrn_measured_fraction_theta_max 0.999
_diffrn_measurement_device 'four-circle diffractometer'
_diffrn_measurement_device_type 'SuperNova, Single source at offset, Atlas'
_diffrn_measurement_method '\w scans'
_diffrn_radiation_monochromator mirror
_diffrn_radiation_probe x-ray
_diffrn_radiation_type CuK\a
_diffrn_radiation_wavelength 1.54178
_diffrn_reflns_av_R_equivalents 0.0240
_diffrn_reflns_av_unetI/netI 0.0060
_diffrn_reflns_Laue_measured_fraction_full 0.999
_diffrn_reflns_Laue_measured_fraction_max 0.999
_diffrn_reflns_limit_h_max 44
_diffrn_reflns_limit_h_min -44
_diffrn_reflns_limit_k_max 44
_diffrn_reflns_limit_k_min -43
_diffrn_reflns_limit_l_max 41
_diffrn_reflns_limit_l_min -44
_diffrn_reflns_number 91270
_diffrn_reflns_point_group_measured_fraction_full 0.999
_diffrn_reflns_point_group_measured_fraction_max 0.998
_diffrn_reflns_theta_full 67.500
_diffrn_reflns_theta_max 75.332
_diffrn_reflns_theta_min 3.494
_diffrn_source_type 'SuperNova (Cu) X-ray Source'
_exptl_absorpt_coefficient_mu 12.383
_exptl_absorpt_correction_T_max 0.427
_exptl_absorpt_correction_T_min 0.211
_exptl_absorpt_correction_type gaussian
_exptl_absorpt_process_details
;
CrysAlisPro, Agilent Technologies,
Version 1.171.37.34 (release 22-05-2014 CrysAlis171 .NET)
(compiled May 22 2014,16:03:01)
Numerical absorption correction based on gaussian integration over
			a multifaceted crystal model
Empirical absorption correction using spherical harmonics,
 implemented in SCALE3 ABSPACK scaling algorithm.
;
_exptl_crystal_colour 'dark brown'
_exptl_crystal_density_diffrn 2.282
_exptl_crystal_description block
_exptl_crystal_F_000 30236
_exptl_crystal_size_max 0.176
_exptl_crystal_size_mid 0.156
_exptl_crystal_size_min 0.109
_refine_diff_density_max 1.495
_refine_diff_density_min -1.249
_refine_diff_density_rms 0.131
_refine_ls_abs_structure_details
;
 Flack x determined using 1854 quotients [(I+)-(I-)]/[(I+)+(I-)]
 (Parsons, Flack and Wagner, Acta Cryst. B69 (2013) 249-259).
;
_refine_ls_abs_structure_Flack -0.027(5)
_refine_ls_extinction_method none
_refine_ls_goodness_of_fit_ref 1.069
_refine_ls_hydrogen_treatment constr
_refine_ls_matrix_type full
_refine_ls_number_parameters 197
_refine_ls_number_reflns 3957
_refine_ls_number_restraints 2
_refine_ls_restrained_S_all 1.068
_refine_ls_R_factor_all 0.0305
_refine_ls_R_factor_gt 0.0304
_refine_ls_shift/su_max 0.003
_refine_ls_shift/su_mean 0.000
_refine_ls_structure_factor_coef Fsqd
_refine_ls_weighting_details 'w=1/[\s^2^(Fo^2^)+(0.0633P)^2^+298.4143P] where P=(Fo^2^+2Fc^2^)/3'
_refine_ls_weighting_scheme calc
_refine_ls_wR_factor_gt 0.0874
_refine_ls_wR_factor_ref 0.0875
_reflns_Friedel_coverage 0.896
_reflns_Friedel_fraction_full 0.999
_reflns_Friedel_fraction_max 0.998
_reflns_number_gt 3934
_reflns_number_total 3957
_reflns_threshold_expression 'I > 2\s(I)'
_cod_data_source_file c5dt01230a2.cif
_cod_data_source_block ch414mecn
_cod_original_cell_volume 45802.0(4)
_cod_original_sg_symbol_Hall 'F -4c 2 3'
_cod_original_formula_sum 'C33.13 H58.70 Br7.10 Cu10.10 N1.57 P9'
_cod_database_code 7702039
_shelx_space_group_comment
;
The symmetry employed for this shelxl refinement is uniquely defined
by the following loop, which should always be used as a source of
symmetry information in preference to the above space-group names.
They are only intended as comments.
;
_shelx_estimated_absorpt_t_min 0.219
_shelx_estimated_absorpt_t_max 0.347
_shelxl_version_number 2014-3

loop_
_space_group_symop_operation_xyz
'x, y, z'
'-x, -y, z'
'-x, y, -z'
'x, -y, -z'
'z, x, y'
'z, -x, -y'
'-z, -x, y'
'-z, x, -y'
'y, z, x'
'-y, z, -x'
'y, -z, -x'
'-y, -z, x'
'y+1/2, x+1/2, z+1/2'
'-y+1/2, -x+1/2, z+1/2'
'y+1/2, -x+1/2, -z+1/2'
'-y+1/2, x+1/2, -z+1/2'
'x+1/2, z+1/2, y+1/2'
'-x+1/2, z+1/2, -y+1/2'
'-x+1/2, -z+1/2, y+1/2'
'x+1/2, -z+1/2, -y+1/2'
'z+1/2, y+1/2, x+1/2'
'z+1/2, -y+1/2, -x+1/2'
'-z+1/2, y+1/2, -x+1/2'
'-z+1/2, -y+1/2, x+1/2'
'x, y+1/2, z+1/2'
'-x, -y+1/2, z+1/2'
'-x, y+1/2, -z+1/2'
'x, -y+1/2, -z+1/2'
'z, x+1/2, y+1/2'
'z, -x+1/2, -y+1/2'
'-z, -x+1/2, y+1/2'
'-z, x+1/2, -y+1/2'
'y, z+1/2, x+1/2'
'-y, z+1/2, -x+1/2'
'y, -z+1/2, -x+1/2'
'-y, -z+1/2, x+1/2'
'y+1/2, x+1, z+1'
'-y+1/2, -x+1, z+1'
'y+1/2, -x+1, -z+1'
'-y+1/2, x+1, -z+1'
'x+1/2, z+1, y+1'
'-x+1/2, z+1, -y+1'
'-x+1/2, -z+1, y+1'
'x+1/2, -z+1, -y+1'
'z+1/2, y+1, x+1'
'z+1/2, -y+1, -x+1'
'-z+1/2, y+1, -x+1'
'-z+1/2, -y+1, x+1'
'x+1/2, y, z+1/2'
'-x+1/2, -y, z+1/2'
'-x+1/2, y, -z+1/2'
'x+1/2, -y, -z+1/2'
'z+1/2, x, y+1/2'
'z+1/2, -x, -y+1/2'
'-z+1/2, -x, y+1/2'
'-z+1/2, x, -y+1/2'
'y+1/2, z, x+1/2'
'-y+1/2, z, -x+1/2'
'y+1/2, -z, -x+1/2'
'-y+1/2, -z, x+1/2'
'y+1, x+1/2, z+1'
'-y+1, -x+1/2, z+1'
'y+1, -x+1/2, -z+1'
'-y+1, x+1/2, -z+1'
'x+1, z+1/2, y+1'
'-x+1, z+1/2, -y+1'
'-x+1, -z+1/2, y+1'
'x+1, -z+1/2, -y+1'
'z+1, y+1/2, x+1'
'z+1, -y+1/2, -x+1'
'-z+1, y+1/2, -x+1'
'-z+1, -y+1/2, x+1'
'x+1/2, y+1/2, z'
'-x+1/2, -y+1/2, z'
'-x+1/2, y+1/2, -z'
'x+1/2, -y+1/2, -z'
'z+1/2, x+1/2, y'
'z+1/2, -x+1/2, -y'
'-z+1/2, -x+1/2, y'
'-z+1/2, x+1/2, -y'
'y+1/2, z+1/2, x'
'-y+1/2, z+1/2, -x'
'y+1/2, -z+1/2, -x'
'-y+1/2, -z+1/2, x'
'y+1, x+1, z+1/2'
'-y+1, -x+1, z+1/2'
'y+1, -x+1, -z+1/2'
'-y+1, x+1, -z+1/2'
'x+1, z+1, y+1/2'
'-x+1, z+1, -y+1/2'
'-x+1, -z+1, y+1/2'
'x+1, -z+1, -y+1/2'
'z+1, y+1, x+1/2'
'z+1, -y+1, -x+1/2'
'-z+1, y+1, -x+1/2'
'-z+1, -y+1, x+1/2'

loop_
_atom_site_label
_atom_site_type_symbol
_atom_site_fract_x
_atom_site_fract_y
_atom_site_fract_z
_atom_site_U_iso_or_equiv
_atom_site_adp_type
_atom_site_occupancy
_atom_site_site_symmetry_order
_atom_site_calc_flag
_atom_site_refinement_flags_posn
_atom_site_refinement_flags_adp
_atom_site_refinement_flags_occupancy
_atom_site_disorder_assembly
_atom_site_disorder_group
Cu1S Cu 0.2327(6) 0.2327(6) 0.2327(6) 0.078(8) Uiso 0.1 3 d S . P . .
N1S N 0.2879(7) 0.2121(7) 0.2121(7) 0.111(12) Uiso 0.6667 3 d S . P . .
C1S C 0.3071(6) 0.1929(6) 0.1929(6) 0.073(8) Uiso 0.6667 3 d S . P . .
C2S C 0.3289(4) 0.1711(4) 0.1711(4) 0.054(5) Uiso 0.6667 3 d S . P . .
H2S1 H 0.3320 0.1466 0.1829 0.080 Uiso 0.2222 1 calc R U P . .
H2S2 H 0.3534 0.1829 0.1680 0.080 Uiso 0.2222 1 calc R U P . .
H2S3 H 0.3171 0.1680 0.1466 0.080 Uiso 0.2222 1 calc R U P . .
Br1 Br 0.05131(8) 0.05131(8) 0.05131(8) 0.0356(8) Uani 0.5 3 d S T P A 1
N1N N 0.0562(2) 0.0562(2) 0.0562(2) 0.08(2) Uiso 0.5 3 d DS . P . 2
C1N C 0.0531(19) 0.0546(19) 0.0239(16) 0.060(14) Uiso 0.1667 1 d D . P . 2
C2N C 0.042(2) 0.044(2) -0.0163(17) 0.08(2) Uiso 0.1667 1 d D . P . 2
Cu1 Cu 0.09006(2) 0.09006(2) 0.09006(2) 0.0210(3) Uani 1 3 d DS T P . .
Cu2 Cu 0.07237(3) 0.16251(3) 0.10038(3) 0.0402(3) Uani 1 1 d . . . . .
Br2 Br 0.02764(3) 0.20436(3) 0.07760(3) 0.0423(2) Uani 0.8667 1 d . . P . .
Cu3 Cu 0.12504(3) 0.18765(2) 0.15180(2) 0.0230(2) Uani 1 1 d . . . . .
Br3 Br 0.18747(2) 0.18747(2) 0.18747(2) 0.0274(2) Uani 1 3 d S T P . .
Cu4 Cu 0.03327(3) 0.25074(3) 0.12542(3) 0.0340(2) Uani 1 1 d . . . . .
Br4 Br 0.09031(2) 0.24571(2) 0.15966(2) 0.02959(16) Uani 1 1 d . . . . .
P1 P 0.13047(4) 0.20846(4) 0.01251(4) 0.0229(3) Uani 1 1 d . . . . .
P2 P 0.11556(4) 0.14084(4) 0.05663(4) 0.0224(3) Uani 1 1 d . . . . .
P3 P 0.14210(4) 0.18195(4) 0.08943(4) 0.0195(3) Uani 1 1 d . . . . .
C1 C 0.11144(17) 0.16435(18) 0.01383(17) 0.0241(11) Uani 1 1 d . . . . .
C2 C 0.0911(2) 0.1460(2) -0.01898(18) 0.0304(13) Uani 1 1 d . . . . .
C3 C 0.0969(3) 0.1681(3) -0.0544(2) 0.050(2) Uani 1 1 d . . . . .
H3A H 0.1237 0.1722 -0.0584 0.076 Uiso 1 1 calc R U . . .
H3B H 0.0842 0.1923 -0.0523 0.076 Uiso 1 1 calc R U . . .
H3C H 0.0866 0.1542 -0.0757 0.076 Uiso 1 1 calc R U . . .
C4 C 0.0496(2) 0.1432(3) -0.0097(2) 0.0428(17) Uani 1 1 d . . . . .
H4A H 0.0459 0.1244 0.0100 0.064 Uiso 1 1 calc R U . . .
H4B H 0.0357 0.1358 -0.0321 0.064 Uiso 1 1 calc R U . . .
H4C H 0.0405 0.1675 -0.0009 0.064 Uiso 1 1 calc R U . . .
C5 C 0.1077(3) 0.1067(2) -0.0239(2) 0.0459(18) Uani 1 1 d . . . . .
H5A H 0.1116 0.0953 0.0006 0.069 Uiso 1 1 calc R U . . .
H5B H 0.1316 0.1084 -0.0372 0.069 Uiso 1 1 calc R U . . .
H5C H 0.0903 0.0912 -0.0385 0.069 Uiso 1 1 calc R U . . .
C6 C 0.14826(17) 0.21731(16) 0.05645(17) 0.0221(11) Uani 1 1 d . . . . .
C7 C 0.16810(19) 0.25435(17) 0.06510(17) 0.0267(12) Uani 1 1 d . . . . .
C8 C 0.1958(2) 0.2635(2) 0.0342(2) 0.0401(17) Uani 1 1 d . . . . .
H8A H 0.2165 0.2455 0.0348 0.060 Uiso 1 1 calc R U . . .
H8B H 0.2056 0.2888 0.0379 0.060 Uiso 1 1 calc R U . . .
H8C H 0.1832 0.2621 0.0099 0.060 Uiso 1 1 calc R U . . .
C9 C 0.1377(2) 0.2856(2) 0.0671(2) 0.0394(16) Uani 1 1 d . . . . .
H9A H 0.1231 0.2856 0.0439 0.059 Uiso 1 1 calc R U . . .
H9B H 0.1498 0.3100 0.0702 0.059 Uiso 1 1 calc R U . . .
H9C H 0.1211 0.2809 0.0883 0.059 Uiso 1 1 calc R U . . .
C10 C 0.1888(2) 0.25272(19) 0.10261(19) 0.0321(14) Uani 1 1 d . . . . .
H10A H 0.2097 0.2351 0.1007 0.048 Uiso 1 1 calc R U . . .
H10B H 0.1715 0.2443 0.1222 0.048 Uiso 1 1 calc R U . . .
H10C H 0.1983 0.2776 0.1089 0.048 Uiso 1 1 calc R U . . .

loop_
_atom_site_aniso_label
_atom_site_aniso_U_11
_atom_site_aniso_U_22
_atom_site_aniso_U_33
_atom_site_aniso_U_23
_atom_site_aniso_U_13
_atom_site_aniso_U_12
Br1 0.0356(8) 0.0356(8) 0.0356(8) -0.0040(8) -0.0040(8) -0.0040(8)
Cu1 0.0210(3) 0.0210(3) 0.0210(3) 0.0010(3) 0.0010(3) 0.0010(3)
Cu2 0.0384(6) 0.0375(6) 0.0448(6) 0.0085(5) 0.0110(5) 0.0090(5)
Br2 0.0418(5) 0.0393(5) 0.0457(5) -0.0134(4) -0.0120(4) 0.0173(4)
Cu3 0.0265(4) 0.0201(4) 0.0224(4) 0.0009(3) 0.0048(3) 0.0014(3)
Br3 0.0274(2) 0.0274(2) 0.0274(2) -0.0012(2) -0.0012(2) -0.0012(2)
Cu4 0.0309(5) 0.0318(5) 0.0392(5) -0.0016(4) -0.0003(4) 0.0107(4)
Br4 0.0296(3) 0.0267(3) 0.0325(3) -0.0029(2) -0.0009(3) 0.0076(2)
P1 0.0257(7) 0.0231(7) 0.0200(6) 0.0063(5) -0.0005(5) -0.0002(5)
P2 0.0266(7) 0.0216(7) 0.0190(6) 0.0039(5) -0.0015(5) -0.0012(5)
P3 0.0210(6) 0.0194(6) 0.0182(6) 0.0030(5) 0.0017(5) -0.0004(5)
C1 0.021(3) 0.029(3) 0.022(3) 0.004(2) 0.000(2) 0.004(2)
C2 0.034(3) 0.034(3) 0.024(3) -0.002(2) -0.005(2) 0.001(3)
C3 0.062(5) 0.060(5) 0.029(4) 0.002(4) -0.007(4) -0.018(4)
C4 0.039(4) 0.050(4) 0.039(4) -0.006(3) -0.006(3) 0.000(3)
C5 0.050(5) 0.042(4) 0.045(4) -0.014(3) -0.005(4) 0.007(4)
C6 0.021(3) 0.021(3) 0.024(3) 0.000(2) -0.001(2) 0.002(2)
C7 0.038(3) 0.019(3) 0.023(3) 0.000(2) 0.003(3) -0.004(2)
C8 0.048(4) 0.041(4) 0.032(3) -0.006(3) 0.007(3) -0.019(3)
C9 0.050(4) 0.029(3) 0.040(4) 0.004(3) 0.001(3) 0.008(3)
C10 0.041(3) 0.024(3) 0.032(3) 0.002(2) -0.004(3) -0.010(3)

loop_
_atom_type_symbol
_atom_type_description
_atom_type_scat_dispersion_real
_atom_type_scat_dispersion_imag
_atom_type_scat_source
C C 0.0181 0.0091 'International Tables Vol C Tables 4.2.6.8 and 6.1.1.4'
H H 0.0000 0.0000 'International Tables Vol C Tables 4.2.6.8 and 6.1.1.4'
N N 0.0311 0.0180 'International Tables Vol C Tables 4.2.6.8 and 6.1.1.4'
P P 0.2955 0.4335 'International Tables Vol C Tables 4.2.6.8 and 6.1.1.4'
Cu Cu -1.9646 0.5888 'International Tables Vol C Tables 4.2.6.8 and 6.1.1.4'
Br Br -0.6763 1.2805 'International Tables Vol C Tables 4.2.6.8 and 6.1.1.4'

loop_
_geom_angle_atom_site_label_1
_geom_angle_atom_site_label_2
_geom_angle_atom_site_label_3
_geom_angle
_geom_angle_site_symmetry_1
_geom_angle_site_symmetry_3
Cu1S Cu1S Cu1S 59.995(2) 28 51
Cu1S Cu1S Cu1S 60.0 28 74
Cu1S Cu1S Cu1S 60.0 51 74
Cu1S Cu1S N1S 66.9(9) 28 51
Cu1S Cu1S N1S 66.9(9) 51 51
Cu1S Cu1S N1S 117.8(10) 74 51
Cu1S Cu1S N1S 66.9(9) 28 74
Cu1S Cu1S N1S 117.8(10) 51 74
Cu1S Cu1S N1S 66.9(9) 74 74
N1S Cu1S N1S 118.3(5) 51 74
Cu1S Cu1S N1S 117.8(10) 28 .
Cu1S Cu1S N1S 66.9(9) 51 .
Cu1S Cu1S N1S 66.9(9) 74 .
N1S Cu1S N1S 118.3(5) 51 .
N1S Cu1S N1S 118.3(5) 74 .
Cu1S Cu1S Br3 144.739(8) 28 .
Cu1S Cu1S Br3 144.739(9) 51 .
Cu1S Cu1S Br3 144.739(10) 74 .
N1S Cu1S Br3 97.5(10) 51 .
N1S Cu1S Br3 97.5(10) 74 .
N1S Cu1S Br3 97.5(10) . .
C1S N1S Cu1S 153.1(10) . 51
C1S N1S Cu1S 153.1(10) . 74
Cu1S N1S Cu1S 46.2(17) 51 74
C1S N1S Cu1S 153.1(10) . .
Cu1S N1S Cu1S 46.2(17) 51 .
Cu1S N1S Cu1S 46.2(17) 74 .
N1S C1S C2S 180(5) . .
C1N N1N C1N 82(5) . 9
C1N N1N C1N 82(5) . 5
C1N N1N C1N 82(5) 9 5
C1N N1N Cu1 131(3) . .
C1N N1N Cu1 131(3) 9 .
C1N N1N Cu1 131(3) 5 .
N1N C1N C1N 49(2) . 9
N1N C1N C1N 49(2) . 5
C1N C1N C1N 60.000(15) 9 5
N1N C1N C2N 164(6) . .
C1N C1N C2N 118(5) 9 .
C1N C1N C2N 119(5) 5 .
C2N C2N C2N 60.00(2) 8 11
C2N C2N C1N 150(10) 8 .
C2N C2N C1N 144(10) 11 .
N1N Cu1 P2 112.04(5) . .
N1N Cu1 P2 112.04(5) . 9
P2 Cu1 P2 106.78(5) . 9
N1N Cu1 P2 112.04(5) . 5
P2 Cu1 P2 106.79(5) . 5
P2 Cu1 P2 106.78(5) 9 5
P2 Cu1 Br1 112.04(5) . .
P2 Cu1 Br1 112.04(5) 9 .
P2 Cu1 Br1 112.04(5) 5 .
N1N Cu1 Cu2 119.94(4) . .
P2 Cu1 Cu2 54.50(5) . .
P2 Cu1 Cu2 128.02(8) 9 .
P2 Cu1 Cu2 53.35(5) 5 .
Br1 Cu1 Cu2 119.94(4) . .
N1N Cu1 Cu2 119.94(4) . 9
P2 Cu1 Cu2 53.35(5) . 9
P2 Cu1 Cu2 54.49(5) 9 9
P2 Cu1 Cu2 128.02(8) 5 9
Br1 Cu1 Cu2 119.94(4) . 9
Cu2 Cu1 Cu2 97.26(5) . 9
N1N Cu1 Cu2 119.94(4) . 5
P2 Cu1 Cu2 128.02(8) . 5
P2 Cu1 Cu2 53.35(5) 9 5
P2 Cu1 Cu2 54.49(5) 5 5
Br1 Cu1 Cu2 119.94(4) . 5
Cu2 Cu1 Cu2 97.26(5) . 5
Cu2 Cu1 Cu2 97.26(5) 9 5
P2 Cu2 P2 110.09(8) 5 .
P2 Cu2 Br2 121.48(7) 5 .
P2 Cu2 Br2 115.62(7) . .
P2 Cu2 P3 121.60(7) 5 .
P2 Cu2 P3 49.97(5) . .
Br2 Cu2 P3 115.45(6) . .
P2 Cu2 Cu1 55.81(4) 5 .
P2 Cu2 Cu1 55.41(4) . .
Br2 Cu2 Cu1 136.82(7) . .
P3 Cu2 Cu1 90.64(5) . .
P2 Cu2 Cu3 89.18(6) 5 .
P2 Cu2 Cu3 95.88(6) . .
Br2 Cu2 Cu3 119.15(6) . .
P3 Cu2 Cu3 50.82(4) . .
Cu1 Cu2 Cu3 104.03(5) . .
Cu2 Br2 Cu4 97.88(5) . .
P3 Cu3 P3 121.77(8) . 5
P3 Cu3 Br4 108.64(5) . .
P3 Cu3 Br4 105.29(5) 5 .
P3 Cu3 Br3 104.37(5) . .
P3 Cu3 Br3 104.08(5) 5 .
Br4 Cu3 Br3 112.80(4) . .
P3 Cu3 Cu3 106.54(5) . 5
P3 Cu3 Cu3 53.58(5) 5 5
Br4 Cu3 Cu3 144.82(5) . 5
Br3 Cu3 Cu3 57.653(19) . 5
P3 Cu3 Cu3 53.91(5) . 9
P3 Cu3 Cu3 106.25(5) 5 9
Br4 Cu3 Cu3 148.44(5) . 9
Br3 Cu3 Cu3 57.652(19) . 9
Cu3 Cu3 Cu3 60.0 5 9
P3 Cu3 Cu2 60.95(5) . .
P3 Cu3 Cu2 73.15(5) 5 .
Br4 Cu3 Cu2 90.37(4) . .
Br3 Cu3 Cu2 156.22(4) . .
Cu3 Cu3 Cu2 106.29(3) 5 .
Cu3 Cu3 Cu2 99.81(3) 9 .
Cu3 Br3 Cu3 64.69(4) 9 5
Cu3 Br3 Cu3 64.70(4) 9 .
Cu3 Br3 Cu3 64.69(4) 5 .
Cu3 Br3 Cu1S 141.84(2) 9 .
Cu3 Br3 Cu1S 141.84(2) 5 .
Cu3 Br3 Cu1S 141.84(2) . .
P1 Cu4 Br4 130.09(7) 72_454 .
P1 Cu4 Br2 117.13(6) 72_454 .
Br4 Cu4 Br2 112.76(5) . .
Cu4 Br4 Cu3 116.17(4) . .
C1 P1 C6 106.8(3) . .
C1 P1 Cu4 126.6(2) . 70_454
C6 P1 Cu4 125.9(2) . 70_454
C1 P2 P3 100.9(2) . .
C1 P2 Cu2 125.5(2) . 9
P3 P2 Cu2 88.49(8) . 9
C1 P2 Cu2 111.8(2) . .
P3 P2 Cu2 72.11(7) . .
Cu2 P2 Cu2 122.12(8) 9 .
C1 P2 Cu1 141.2(2) . .
P3 P2 Cu1 115.44(8) . .
Cu2 P2 Cu1 70.85(5) 9 .
Cu2 P2 Cu1 70.09(5) . .
C6 P3 P2 100.8(2) . .
C6 P3 Cu3 128.3(2) . .
P2 P3 Cu3 118.54(8) . .
C6 P3 Cu3 128.1(2) . 9
P2 P3 Cu3 107.22(7) . 9
Cu3 P3 Cu3 72.51(6) . 9
C6 P3 Cu2 114.5(2) . .
P2 P3 Cu2 57.92(6) . .
Cu3 P3 Cu2 68.23(5) . .
Cu3 P3 Cu2 117.44(6) 9 .
C2 C1 P1 124.2(5) . .
C2 C1 P2 120.3(5) . .
P1 C1 P2 115.5(4) . .
C3 C2 C4 110.6(7) . .
C3 C2 C1 110.8(6) . .
C4 C2 C1 108.9(6) . .
C3 C2 C5 109.2(7) . .
C4 C2 C5 109.9(7) . .
C1 C2 C5 107.4(6) . .
C7 C6 P1 120.9(4) . .
C7 C6 P3 123.3(4) . .
P1 C6 P3 115.9(3) . .
C8 C7 C10 109.3(6) . .
C8 C7 C6 109.9(5) . .
C10 C7 C6 111.5(5) . .
C8 C7 C9 109.4(6) . .
C10 C7 C9 108.9(6) . .
C6 C7 C9 107.8(6) . .

loop_
_geom_bond_atom_site_label_1
_geom_bond_atom_site_label_2
_geom_bond_distance
_geom_bond_site_symmetry_2
Cu1S Cu1S 1.75(6) 28
Cu1S Cu1S 1.75(6) 51
Cu1S Cu1S 1.75(6) 74
Cu1S N1S 2.23(4) 51
Cu1S N1S 2.23(4) 74
Cu1S N1S 2.23(4) .
Cu1S Br3 2.80(4) .
N1S C1S 1.19(5) .
N1S Cu1S 2.23(4) 51
N1S Cu1S 2.23(4) 74
C1S C2S 1.35(4) .
Br1 Cu1 2.402(5) .
N1N C1N 1.16(6) .
N1N C1N 1.16(6) 9
N1N C1N 1.16(6) 5
N1N Cu1 2.100(14) .
C1N C1N 1.52(11) 9
C1N C1N 1.52(11) 5
C1N C2N 1.54(3) .
C2N C2N 1.35(10) 8
C2N C2N 1.35(10) 11
Cu1 P2 2.3587(15) .
Cu1 P2 2.3588(15) 9
Cu1 P2 2.3588(15) 5
Cu1 Cu2 2.6939(14) .
Cu1 Cu2 2.6939(14) 9
Cu1 Cu2 2.6939(14) 5
Cu2 P2 2.2878(19) 5
Cu2 P2 2.3324(19) .
Cu2 Br2 2.3384(14) .
Cu2 P3 2.6195(19) .
Cu2 Cu3 2.7828(17) .
Br2 Cu4 2.3921(14) .
Cu3 P3 2.3228(17) .
Cu3 P3 2.3327(16) 5
Cu3 Br4 2.4370(11) .
Cu3 Br3 2.5728(12) .
Cu3 Cu3 2.7531(15) 5
Cu3 Cu3 2.7532(15) 9
Br3 Cu3 2.5728(12) 9
Br3 Cu3 2.5728(12) 5
Cu4 P1 2.2013(18) 72_454
Cu4 Br4 2.3870(12) .
P1 C1 1.720(7) .
P1 C6 1.725(6) .
P1 Cu4 2.2015(18) 70_454
P2 C1 1.754(6) .
P2 P3 2.108(2) .
P2 Cu2 2.2878(19) 9
P3 C6 1.744(6) .
P3 Cu3 2.3328(16) 9
C1 C2 1.529(9) .
C2 C3 1.509(10) .
C2 C4 1.527(11) .
C2 C5 1.536(11) .
C6 C7 1.535(8) .
C7 C8 1.521(9) .
C7 C10 1.533(9) .
C7 C9 1.561(10) .
